data_4332758
loop_
_publ_author_name
'Ward, Benjamin D.'
'Risler, H\'el\`ene'
'Weitershaus, Katharina'
'Bellemin-Laponnaz, St\'ephane'
'Wadepohl, Hubert'
'Gade, Lutz H.'

_publ_section_title
;
 2-Aminopyrrolines:&#x00A0; New Chiral Amidinate Ligands with a Rigid
 Well-Defined Molecular Structure and Their Coordination to TiIV
;
_journal_issue 19
_journal_name_full 'Inorganic Chemistry'
_journal_page_first 7777
_journal_page_last 7787
_journal_paper_doi 10.1021/ic060809y
_journal_volume 45
_journal_year 2006
_chemical_formula_moiety 'C28 H42 N6 Ti'
_chemical_formula_sum 'C28 H42 N6 Ti'
_chemical_formula_weight 510.58
_chemical_name_systematic
; 
 ? 
;
_space_group_IT_number 14
_symmetry_cell_setting monoclinic
_symmetry_space_group_name_Hall '-P 2yn'
_symmetry_space_group_name_H-M 'P 1 21/n 1'
_atom_sites_solution_hydrogens geom
_atom_sites_solution_primary direct
_atom_sites_solution_secondary difmap
_audit_creation_method SHELXL-97
_cell_angle_alpha 90.00
_cell_angle_beta 110.3150(17)
_cell_angle_gamma 90.00
_cell_formula_units_Z 4
_cell_length_a 15.9730(5)
_cell_length_b 8.2490(3)
_cell_length_c 22.5880(10)
_cell_measurement_reflns_used 5273
_cell_measurement_temperature 173(2)
_cell_measurement_theta_max 27.485
_cell_measurement_theta_min 0.998
_cell_volume 2791.10(18)
_computing_cell_refinement 'Denzo (Nonius B.V., 1998)'
_computing_data_collection 'Collect (Nonius B.V., 1998)'
_computing_data_reduction 'Denzo (Nonius B.V., 1998)'
_computing_molecular_graphics 'PLATON 98 (Spek, 1998)'
_computing_publication_material 'SHELXL-97 (Sheldrick, 1997)'
_computing_structure_refinement 'SHELXL-97 (Sheldrick, 1997)'
_computing_structure_solution 'SHELXS-97 (Sheldrick, 1997)'
_diffrn_ambient_temperature 173(2)
_diffrn_measured_fraction_theta_full 0.95
_diffrn_measured_fraction_theta_max 0.95
_diffrn_measurement_device_type KappaCCD
_diffrn_measurement_method '\p scans'
_diffrn_radiation_monochromator graphite
_diffrn_radiation_source 'fine-focus sealed tube'
_diffrn_radiation_type MoK\a
_diffrn_radiation_wavelength 0.71073
_diffrn_reflns_av_R_equivalents 0.1001
_diffrn_reflns_av_sigmaI/netI 0.1734
_diffrn_reflns_limit_h_max 17
_diffrn_reflns_limit_h_min -15
_diffrn_reflns_limit_k_max 10
_diffrn_reflns_limit_k_min -10
_diffrn_reflns_limit_l_max 29
_diffrn_reflns_limit_l_min -29
_diffrn_reflns_number 9818
_diffrn_reflns_theta_full 27.51
_diffrn_reflns_theta_max 27.51
_diffrn_reflns_theta_min 2.65
_exptl_absorpt_coefficient_mu 0.333
_exptl_absorpt_correction_T_max 0.969
_exptl_absorpt_correction_T_min 0.965
_exptl_absorpt_correction_type multi-scan
_exptl_absorpt_process_details
; 
 Denzo/Scalepack (Otwinowski & Minor, 1997) 
;
_exptl_crystal_colour 'dark red'
_exptl_crystal_density_diffrn 1.215
_exptl_crystal_density_method 'not measured'
_exptl_crystal_description prism
_exptl_crystal_F_000 1096
_exptl_crystal_size_max 0.10
_exptl_crystal_size_mid 0.10
_exptl_crystal_size_min 0.10
_refine_diff_density_max 0.330
_refine_diff_density_min -0.439
_refine_diff_density_rms 0.068
_refine_ls_extinction_method none
_refine_ls_goodness_of_fit_ref 0.921
_refine_ls_hydrogen_treatment constr
_refine_ls_matrix_type full
_refine_ls_number_parameters 316
_refine_ls_number_reflns 5825
_refine_ls_number_restraints 0
_refine_ls_restrained_S_all 0.921
_refine_ls_R_factor_all 0.1823
_refine_ls_R_factor_gt 0.0645
_refine_ls_shift/su_max 0.001
_refine_ls_shift/su_mean 0.000
_refine_ls_structure_factor_coef Fsqd
_refine_ls_weighting_details 'calc w=1/[\s^2^(Fo^2^)+(0.0833P)^2^+0.0000P] where P=(Fo^2^+2Fc^2^)/3'
_refine_ls_weighting_scheme calc
_refine_ls_wR_factor_gt 0.1440
_refine_ls_wR_factor_ref 0.1871
_reflns_number_gt 3533
_reflns_number_total 6325
_reflns_threshold_expression >2sigma(I)
_cod_data_source_file ic060809ysup1.cif
_cod_data_source_block 11
_cod_original_sg_symbol_H-M 'P 21/n'
_cod_database_code 4332758

loop_
_symmetry_equiv_pos_as_xyz
'x, y, z'
'-x+1/2, y+1/2, -z+1/2'
'-x, -y, -z'
'x-1/2, -y-1/2, z-1/2'

loop_
_atom_site_label
_atom_site_type_symbol
_atom_site_fract_x
_atom_site_fract_y
_atom_site_fract_z
_atom_site_U_iso_or_equiv
_atom_site_adp_type
_atom_site_occupancy
_atom_site_symmetry_multiplicity
_atom_site_calc_flag
Ti1 Ti 0.60032(4) 0.47488(9) 0.37875(3) 0.0326(3) Uani 1 1 d
N1 N 0.7121(2) 0.3645(4) 0.41493(16) 0.0405(9) Uani 1 1 d
N2 N 0.52311(19) 0.2923(4) 0.35164(15) 0.0343(8) Uani 1 1 d
N3 N 0.5979(2) 0.5488(4) 0.29010(15) 0.0332(8) Uani 1 1 d
N4 N 0.48850(19) 0.6288(4) 0.38333(15) 0.0310(8) Uani 1 1 d
N5 N 0.66542(19) 0.7150(4) 0.37034(16) 0.0349(8) Uani 1 1 d
N6 N 0.6004(2) 0.5467(4) 0.46871(15) 0.0330(8) Uani 1 1 d
C1 C 0.7458(3) 0.2893(7) 0.4768(2) 0.0680(15) Uani 1 1 d
H1A H 0.6986 0.2875 0.4952 0.102 Uiso 1 1 calc
H1B H 0.7968 0.3516 0.5042 0.102 Uiso 1 1 calc
H1C H 0.7647 0.1781 0.4727 0.102 Uiso 1 1 calc
C2 C 0.7802(3) 0.3643(6) 0.3872(2) 0.0657(15) Uani 1 1 d
H2A H 0.7577 0.4172 0.3458 0.099 Uiso 1 1 calc
H2B H 0.7971 0.2523 0.3821 0.099 Uiso 1 1 calc
H2C H 0.8326 0.4232 0.4146 0.099 Uiso 1 1 calc
C3 C 0.4322(3) 0.3093(5) 0.3062(2) 0.0427(11) Uani 1 1 d
H3A H 0.4179 0.4245 0.2980 0.064 Uiso 1 1 calc
H3B H 0.3899 0.2596 0.3235 0.064 Uiso 1 1 calc
H3C H 0.4279 0.2551 0.2667 0.064 Uiso 1 1 calc
C4 C 0.5433(3) 0.1209(6) 0.3641(2) 0.0506(12) Uani 1 1 d
H4A H 0.6045 0.1087 0.3937 0.076 Uiso 1 1 calc
H4B H 0.5373 0.0654 0.3245 0.076 Uiso 1 1 calc
H4C H 0.5016 0.0733 0.3824 0.076 Uiso 1 1 calc
C5 C 0.6508(2) 0.6817(5) 0.3118(2) 0.0345(10) Uani 1 1 d
C6 C 0.7043(3) 0.7813(6) 0.2814(2) 0.0471(12) Uani 1 1 d
H6A H 0.6658 0.8291 0.2409 0.056 Uiso 1 1 calc
H6B H 0.7522 0.7165 0.2744 0.056 Uiso 1 1 calc
C7 C 0.7425(3) 0.9121(5) 0.3323(2) 0.0497(13) Uani 1 1 d
H7A H 0.7062 1.0123 0.3217 0.060 Uiso 1 1 calc
H7B H 0.8049 0.9385 0.3370 0.060 Uiso 1 1 calc
C8 C 0.7375(2) 0.8340(5) 0.3930(2) 0.0429(12) Uani 1 1 d
H8A H 0.7947 0.7806 0.4173 0.051 Uiso 1 1 calc
H8B H 0.7236 0.9162 0.4201 0.051 Uiso 1 1 calc
C9 C 0.5325(2) 0.6501(5) 0.44401(19) 0.0311(10) Uani 1 1 d
C10 C 0.5287(3) 0.7791(5) 0.4903(2) 0.0434(11) Uani 1 1 d
H10A H 0.5176 0.8874 0.4701 0.052 Uiso 1 1 calc
H10B H 0.4818 0.7551 0.5083 0.052 Uiso 1 1 calc
C11 C 0.6182(3) 0.7699(8) 0.5388(3) 0.089(2) Uani 1 1 d
H11A H 0.6143 0.7787 0.5815 0.106 Uiso 1 1 calc
H11B H 0.6563 0.8590 0.5333 0.106 Uiso 1 1 calc
C12 C 0.6570(3) 0.6060(6) 0.5306(2) 0.0452(11) Uani 1 1 d
H12A H 0.7194 0.6181 0.5324 0.054 Uiso 1 1 calc
H12B H 0.6557 0.5299 0.5642 0.054 Uiso 1 1 calc
C13 C 0.4167(2) 0.7289(5) 0.34844(19) 0.0317(10) Uani 1 1 d
C14 C 0.4081(2) 0.7729(5) 0.28811(19) 0.0334(10) Uani 1 1 d
H14 H 0.4496 0.7315 0.2703 0.040 Uiso 1 1 calc
C15 C 0.3406(3) 0.8761(5) 0.2520(2) 0.0390(11) Uani 1 1 d
C16 C 0.2789(2) 0.9325(5) 0.2785(2) 0.0424(12) Uani 1 1 d
H16 H 0.2336 1.0060 0.2554 0.051 Uiso 1 1 calc
C17 C 0.2829(2) 0.8827(5) 0.3378(2) 0.0386(11) Uani 1 1 d
C18 C 0.3521(3) 0.7817(5) 0.3727(2) 0.0392(11) Uani 1 1 d
H18 H 0.3554 0.7482 0.4137 0.047 Uiso 1 1 calc
C19 C 0.3328(3) 0.9259(6) 0.1860(2) 0.0543(13) Uani 1 1 d
H19A H 0.3810 0.8756 0.1749 0.081 Uiso 1 1 calc
H19B H 0.3373 1.0442 0.1840 0.081 Uiso 1 1 calc
H19C H 0.2750 0.8904 0.1561 0.081 Uiso 1 1 calc
C20 C 0.2121(3) 0.9374(6) 0.3642(2) 0.0532(13) Uani 1 1 d
H20A H 0.2245 0.8902 0.4062 0.080 Uiso 1 1 calc
H20B H 0.1532 0.9013 0.3361 0.080 Uiso 1 1 calc
H20C H 0.2127 1.0559 0.3673 0.080 Uiso 1 1 calc
C21 C 0.5639(2) 0.5038(5) 0.22602(19) 0.0343(10) Uani 1 1 d
C22 C 0.5596(2) 0.3375(5) 0.2112(2) 0.0378(11) Uani 1 1 d
H22 H 0.5808 0.2606 0.2444 0.045 Uiso 1 1 calc
C23 C 0.5254(3) 0.2842(6) 0.1500(2) 0.0417(12) Uani 1 1 d
C24 C 0.4938(3) 0.3977(7) 0.1023(2) 0.0460(12) Uani 1 1 d
H24 H 0.4711 0.3616 0.0597 0.055 Uiso 1 1 calc
C25 C 0.4941(3) 0.5629(6) 0.1147(2) 0.0426(12) Uani 1 1 d
C26 C 0.5302(2) 0.6128(5) 0.1767(2) 0.0375(11) Uani 1 1 d
H26 H 0.5320 0.7254 0.1859 0.045 Uiso 1 1 calc
C27 C 0.5222(3) 0.1057(6) 0.1348(3) 0.0673(15) Uani 1 1 d
H27A H 0.4953 0.0904 0.0890 0.101 Uiso 1 1 calc
H27B H 0.4862 0.0493 0.1558 0.101 Uiso 1 1 calc
H27C H 0.5829 0.0616 0.1498 0.101 Uiso 1 1 calc
C28 C 0.4551(3) 0.6824(7) 0.0619(2) 0.0634(15) Uani 1 1 d
H28A H 0.4606 0.7923 0.0793 0.095 Uiso 1 1 calc
H28B H 0.3919 0.6572 0.0399 0.095 Uiso 1 1 calc
H28C H 0.4873 0.6755 0.0321 0.095 Uiso 1 1 calc

loop_
_atom_site_aniso_label
_atom_site_aniso_U_11
_atom_site_aniso_U_22
_atom_site_aniso_U_33
_atom_site_aniso_U_23
_atom_site_aniso_U_13
_atom_site_aniso_U_12
Ti1 0.0316(4) 0.0323(5) 0.0334(5) 0.0000(4) 0.0107(3) 0.0005(3)
N1 0.0346(19) 0.045(2) 0.040(2) 0.0033(19) 0.0104(17) 0.0103(17)
N2 0.0358(18) 0.027(2) 0.041(2) 0.0005(17) 0.0150(17) -0.0006(15)
N3 0.0346(18) 0.032(2) 0.032(2) -0.0030(17) 0.0096(16) -0.0043(16)
N4 0.0314(17) 0.030(2) 0.031(2) 0.0005(17) 0.0101(16) 0.0042(16)
N5 0.0341(18) 0.033(2) 0.036(2) 0.0003(18) 0.0097(16) -0.0060(16)
N6 0.0305(18) 0.032(2) 0.033(2) 0.0007(17) 0.0063(16) 0.0012(16)
C1 0.065(3) 0.071(4) 0.061(4) 0.003(3) 0.013(3) 0.027(3)
C2 0.057(3) 0.072(4) 0.078(4) 0.011(3) 0.035(3) 0.021(3)
C3 0.037(2) 0.041(3) 0.046(3) -0.005(2) 0.009(2) -0.004(2)
C4 0.046(3) 0.036(3) 0.071(4) 0.003(3) 0.023(2) 0.001(2)
C5 0.024(2) 0.038(3) 0.040(3) 0.005(2) 0.008(2) 0.0026(19)
C6 0.046(2) 0.050(3) 0.049(3) 0.005(3) 0.021(2) -0.006(2)
C7 0.046(3) 0.039(3) 0.071(4) -0.001(3) 0.029(3) -0.011(2)
C8 0.036(2) 0.041(3) 0.048(3) -0.006(2) 0.011(2) -0.008(2)
C9 0.034(2) 0.030(3) 0.032(3) 0.002(2) 0.015(2) -0.007(2)
C10 0.063(3) 0.035(3) 0.038(3) -0.002(2) 0.024(2) -0.003(2)
C11 0.071(4) 0.102(5) 0.070(4) -0.050(4) -0.004(3) 0.011(3)
C12 0.053(3) 0.040(3) 0.035(3) 0.003(2) 0.006(2) -0.006(2)
C13 0.032(2) 0.024(2) 0.038(3) -0.005(2) 0.010(2) -0.0010(19)
C14 0.031(2) 0.034(3) 0.035(3) -0.007(2) 0.011(2) -0.0033(19)
C15 0.036(2) 0.032(3) 0.041(3) -0.002(2) 0.004(2) -0.006(2)
C16 0.028(2) 0.029(3) 0.062(3) 0.001(2) 0.005(2) 0.0032(19)
C17 0.030(2) 0.032(3) 0.055(3) -0.005(2) 0.016(2) -0.003(2)
C18 0.038(2) 0.034(3) 0.049(3) 0.000(2) 0.019(2) -0.003(2)
C19 0.047(3) 0.061(4) 0.043(3) 0.004(3) 0.001(2) 0.002(2)
C20 0.038(2) 0.056(4) 0.065(3) -0.003(3) 0.017(2) 0.008(2)
C21 0.029(2) 0.043(3) 0.035(3) -0.004(2) 0.0164(19) -0.003(2)
C22 0.031(2) 0.035(3) 0.052(3) -0.003(2) 0.020(2) 0.000(2)
C23 0.034(2) 0.042(3) 0.054(3) -0.015(3) 0.021(2) -0.008(2)
C24 0.044(3) 0.060(4) 0.036(3) -0.012(3) 0.016(2) -0.001(2)
C25 0.039(2) 0.058(4) 0.033(3) -0.002(2) 0.015(2) -0.001(2)
C26 0.034(2) 0.042(3) 0.039(3) -0.006(2) 0.016(2) 0.000(2)
C27 0.077(3) 0.059(4) 0.075(4) -0.024(3) 0.038(3) -0.007(3)
C28 0.069(3) 0.073(4) 0.044(3) 0.000(3) 0.014(3) 0.007(3)

loop_
_atom_type_symbol
_atom_type_description
_atom_type_scat_dispersion_real
_atom_type_scat_dispersion_imag
_atom_type_scat_source
C C 0.0033 0.0016 'International Tables Vol C Tables 4.2.6.8 and 6.1.1.4'
H H 0.0000 0.0000 'International Tables Vol C Tables 4.2.6.8 and 6.1.1.4'
N N 0.0061 0.0033 'International Tables Vol C Tables 4.2.6.8 and 6.1.1.4'
Ti Ti 0.2776 0.4457 'International Tables Vol C Tables 4.2.6.8 and 6.1.1.4'

loop_
_geom_angle_atom_site_label_1
_geom_angle_atom_site_label_2
_geom_angle_atom_site_label_3
_geom_angle
N2 Ti1 N1 99.47(15)
N2 Ti1 N3 97.38(13)
N1 Ti1 N3 104.67(13)
N2 Ti1 N6 108.30(13)
N1 Ti1 N6 91.92(13)
N3 Ti1 N6 146.68(13)
N2 Ti1 N4 91.46(12)
N1 Ti1 N4 153.68(14)
N3 Ti1 N4 97.50(12)
N6 Ti1 N4 61.84(12)
N2 Ti1 N5 157.46(14)
N1 Ti1 N5 93.68(13)
N3 Ti1 N5 61.39(12)
N6 Ti1 N5 89.33(12)
N4 Ti1 N5 84.52(11)
N2 Ti1 C9 105.95(12)
N1 Ti1 C9 122.75(14)
N3 Ti1 C9 121.26(13)
N6 Ti1 C9 31.54(11)
N4 Ti1 C9 30.97(11)
N5 Ti1 C9 81.59(11)
N2 Ti1 C5 129.12(14)
N1 Ti1 C5 97.45(13)
N3 Ti1 C5 31.77(12)
N6 Ti1 C5 118.68(13)
N4 Ti1 C5 93.94(12)
N5 Ti1 C5 29.89(11)
C9 Ti1 C5 104.15(13)
C2 N1 C1 109.7(3)
C2 N1 Ti1 123.4(3)
C1 N1 Ti1 126.4(3)
C4 N2 C3 109.1(3)
C4 N2 Ti1 129.0(3)
C3 N2 Ti1 121.5(3)
C5 N3 C21 123.3(3)
C5 N3 Ti1 95.0(2)
C21 N3 Ti1 141.7(3)
C9 N4 C13 122.7(3)
C9 N4 Ti1 88.7(2)
C13 N4 Ti1 145.0(3)
C5 N5 C8 110.0(3)
C5 N5 Ti1 88.6(3)
C8 N5 Ti1 151.8(3)
C9 N6 C12 109.2(3)
C9 N6 Ti1 92.7(2)
C12 N6 Ti1 143.8(3)
N1 C1 H1A 109.5
N1 C1 H1B 109.5
H1A C1 H1B 109.5
N1 C1 H1C 109.5
H1A C1 H1C 109.5
H1B C1 H1C 109.5
N1 C2 H2A 109.5
N1 C2 H2B 109.5
H2A C2 H2B 109.5
N1 C2 H2C 109.5
H2A C2 H2C 109.5
H2B C2 H2C 109.5
N2 C3 H3A 109.5
N2 C3 H3B 109.5
H3A C3 H3B 109.5
N2 C3 H3C 109.5
H3A C3 H3C 109.5
H3B C3 H3C 109.5
N2 C4 H4A 109.5
N2 C4 H4B 109.5
H4A C4 H4B 109.5
N2 C4 H4C 109.5
H4A C4 H4C 109.5
H4B C4 H4C 109.5
N5 C5 N3 114.1(4)
N5 C5 C6 114.8(4)
N3 C5 C6 130.5(4)
N5 C5 Ti1 61.5(2)
N3 C5 Ti1 53.24(19)
C6 C5 Ti1 164.6(3)
C5 C6 C7 100.5(3)
C5 C6 H6A 111.7
C7 C6 H6A 111.7
C5 C6 H6B 111.7
C7 C6 H6B 111.7
H6A C6 H6B 109.4
C6 C7 C8 104.0(3)
C6 C7 H7A 111.0
C8 C7 H7A 111.0
C6 C7 H7B 111.0
C8 C7 H7B 111.0
H7A C7 H7B 109.0
N5 C8 C7 104.3(3)
N5 C8 H8A 110.9
C7 C8 H8A 110.9
N5 C8 H8B 110.9
C7 C8 H8B 110.9
H8A C8 H8B 108.9
N4 C9 N6 114.2(3)
N4 C9 C10 132.9(4)
N6 C9 C10 112.4(4)
N4 C9 Ti1 60.30(19)
N6 C9 Ti1 55.71(19)
C10 C9 Ti1 157.7(3)
C11 C10 C9 102.6(4)
C11 C10 H10A 111.2
C9 C10 H10A 111.2
C11 C10 H10B 111.2
C9 C10 H10B 111.2
H10A C10 H10B 109.2
C10 C11 C12 106.6(4)
C10 C11 H11A 110.4
C12 C11 H11A 110.4
C10 C11 H11B 110.4
C12 C11 H11B 110.4
H11A C11 H11B 108.6
N6 C12 C11 105.7(4)
N6 C12 H12A 110.6
C11 C12 H12A 110.6
N6 C12 H12B 110.6
C11 C12 H12B 110.6
H12A C12 H12B 108.7
C14 C13 C18 118.4(4)
C14 C13 N4 119.4(3)
C18 C13 N4 122.1(4)
C13 C14 C15 122.3(4)
C13 C14 H14 118.9
C15 C14 H14 118.9
C14 C15 C16 118.0(4)
C14 C15 C19 121.8(4)
C16 C15 C19 120.3(4)
C17 C16 C15 121.0(4)
C17 C16 H16 119.5
C15 C16 H16 119.5
C16 C17 C18 119.3(4)
C16 C17 C20 120.2(4)
C18 C17 C20 120.5(4)
C17 C18 C13 120.9(4)
C17 C18 H18 119.5
C13 C18 H18 119.5
C15 C19 H19A 109.5
C15 C19 H19B 109.5
H19A C19 H19B 109.5
C15 C19 H19C 109.5
H19A C19 H19C 109.5
H19B C19 H19C 109.5
C17 C20 H20A 109.5
C17 C20 H20B 109.5
H20A C20 H20B 109.5
C17 C20 H20C 109.5
H20A C20 H20C 109.5
H20B C20 H20C 109.5
C26 C21 C22 117.9(4)
C26 C21 N3 124.0(4)
C22 C21 N3 118.1(4)
C23 C22 C21 121.4(4)
C23 C22 H22 119.3
C21 C22 H22 119.3
C22 C23 C24 118.6(4)
C22 C23 C27 120.8(5)
C24 C23 C27 120.6(4)
C23 C24 C25 122.1(4)
C23 C24 H24 119.0
C25 C24 H24 119.0
C26 C25 C24 117.9(4)
C26 C25 C28 121.4(4)
C24 C25 C28 120.7(4)
C25 C26 C21 122.1(4)
C25 C26 H26 119.0
C21 C26 H26 119.0
C23 C27 H27A 109.5
C23 C27 H27B 109.5
H27A C27 H27B 109.5
C23 C27 H27C 109.5
H27A C27 H27C 109.5
H27B C27 H27C 109.5
C25 C28 H28A 109.5
C25 C28 H28B 109.5
H28A C28 H28B 109.5
C25 C28 H28C 109.5
H28A C28 H28C 109.5
H28B C28 H28C 109.5

loop_
_geom_bond_atom_site_label_1
_geom_bond_atom_site_label_2
_geom_bond_distance
Ti1 N2 1.908(3)
Ti1 N1 1.916(3)
Ti1 N3 2.080(3)
Ti1 N6 2.116(3)
Ti1 N4 2.223(3)
Ti1 N5 2.275(3)
Ti1 C9 2.559(4)
Ti1 C5 2.587(4)
N1 C2 1.433(5)
N1 C1 1.450(6)
N2 C4 1.456(5)
N2 C3 1.465(5)
N3 C5 1.367(5)
N3 C21 1.408(5)
N4 C9 1.317(5)
N4 C13 1.411(5)
N5 C5 1.290(5)
N5 C8 1.464(5)
N6 C9 1.340(5)
N6 C12 1.461(5)
C1 H1A 0.9800
C1 H1B 0.9800
C1 H1C 0.9800
C2 H2A 0.9800
C2 H2B 0.9800
C2 H2C 0.9800
C3 H3A 0.9800
C3 H3B 0.9800
C3 H3C 0.9800
C4 H4A 0.9800
C4 H4B 0.9800
C4 H4C 0.9800
C5 C6 1.511(6)
C6 C7 1.539(6)
C6 H6A 0.9900
C6 H6B 0.9900
C7 C8 1.541(6)
C7 H7A 0.9900
C7 H7B 0.9900
C8 H8A 0.9900
C8 H8B 0.9900
C9 C10 1.507(5)
C10 C11 1.470(6)
C10 H10A 0.9900
C10 H10B 0.9900
C11 C12 1.525(7)
C11 H11A 0.9900
C11 H11B 0.9900
C12 H12A 0.9900
C12 H12B 0.9900
C13 C14 1.370(5)
C13 C18 1.396(5)
C14 C15 1.394(5)
C14 H14 0.9500
C15 C16 1.399(6)
C15 C19 1.510(6)
C16 C17 1.381(6)
C16 H16 0.9500
C17 C18 1.390(5)
C17 C20 1.520(5)
C18 H18 0.9500
C19 H19A 0.9800
C19 H19B 0.9800
C19 H19C 0.9800
C20 H20A 0.9800
C20 H20B 0.9800
C20 H20C 0.9800
C21 C26 1.387(5)
C21 C22 1.408(6)
C22 C23 1.372(6)
C22 H22 0.9500
C23 C24 1.383(6)
C23 C27 1.509(6)
C24 C25 1.391(6)
C24 H24 0.9500
C25 C26 1.379(6)
C25 C28 1.506(6)
C26 H26 0.9500
C27 H27A 0.9800
C27 H27B 0.9800
C27 H27C 0.9800
C28 H28A 0.9800
C28 H28B 0.9800
C28 H28C 0.9800

loop_
_geom_torsion_atom_site_label_1
_geom_torsion_atom_site_label_2
_geom_torsion_atom_site_label_3
_geom_torsion_atom_site_label_4
_geom_torsion
N2 Ti1 N1 C2 109.4(4)
N3 Ti1 N1 C2 9.1(4)
N6 Ti1 N1 C2 -141.7(4)
N4 Ti1 N1 C2 -137.4(4)
N5 Ti1 N1 C2 -52.3(4)
C9 Ti1 N1 C2 -134.6(3)
C5 Ti1 N1 C2 -22.5(4)
N2 Ti1 N1 C1 -79.6(4)
N3 Ti1 N1 C1 -179.8(4)
N6 Ti1 N1 C1 29.3(4)
N4 Ti1 N1 C1 33.7(6)
N5 Ti1 N1 C1 118.8(4)
C9 Ti1 N1 C1 36.4(4)
C5 Ti1 N1 C1 148.6(4)
N1 Ti1 N2 C4 8.1(4)
N3 Ti1 N2 C4 114.4(3)
N6 Ti1 N2 C4 -87.1(4)
N4 Ti1 N2 C4 -147.8(4)
N5 Ti1 N2 C4 133.0(4)
C9 Ti1 N2 C4 -120.1(3)
C5 Ti1 N2 C4 115.9(3)
N1 Ti1 N2 C3 -164.0(3)
N3 Ti1 N2 C3 -57.7(3)
N6 Ti1 N2 C3 100.8(3)
N4 Ti1 N2 C3 40.1(3)
N5 Ti1 N2 C3 -39.1(5)
C9 Ti1 N2 C3 67.9(3)
C5 Ti1 N2 C3 -56.2(3)
N2 Ti1 N3 C5 177.8(2)
N1 Ti1 N3 C5 -80.3(2)
N6 Ti1 N3 C5 37.2(3)
N4 Ti1 N3 C5 85.4(2)
N5 Ti1 N3 C5 5.8(2)
C9 Ti1 N3 C5 64.1(2)
N2 Ti1 N3 C21 -3.8(4)
N1 Ti1 N3 C21 98.1(4)
N6 Ti1 N3 C21 -144.5(4)
N4 Ti1 N3 C21 -96.3(4)
N5 Ti1 N3 C21 -175.8(4)
C9 Ti1 N3 C21 -117.5(4)
C5 Ti1 N3 C21 178.4(5)
N2 Ti1 N4 C9 119.4(2)
N1 Ti1 N4 C9 4.4(4)
N3 Ti1 N4 C9 -142.9(2)
N6 Ti1 N4 C9 9.4(2)
N5 Ti1 N4 C9 -82.8(2)
C5 Ti1 N4 C9 -111.2(2)
N2 Ti1 N4 C13 -85.2(4)
N1 Ti1 N4 C13 159.8(4)
N3 Ti1 N4 C13 12.4(4)
N6 Ti1 N4 C13 164.8(5)
N5 Ti1 N4 C13 72.6(4)
C9 Ti1 N4 C13 155.4(6)
C5 Ti1 N4 C13 44.2(4)
N2 Ti1 N5 C5 -27.2(4)
N1 Ti1 N5 C5 98.6(2)
N3 Ti1 N5 C5 -6.2(2)
N6 Ti1 N5 C5 -169.6(2)
N4 Ti1 N5 C5 -107.8(2)
C9 Ti1 N5 C5 -138.9(2)
N2 Ti1 N5 C8 -159.9(5)
N1 Ti1 N5 C8 -34.1(5)
N3 Ti1 N5 C8 -138.8(6)
N6 Ti1 N5 C8 57.8(5)
N4 Ti1 N5 C8 119.6(5)
C9 Ti1 N5 C8 88.5(5)
C5 Ti1 N5 C8 -132.6(6)
N2 Ti1 N6 C9 -90.8(2)
N1 Ti1 N6 C9 168.5(2)
N3 Ti1 N6 C9 47.7(3)
N4 Ti1 N6 C9 -9.3(2)
N5 Ti1 N6 C9 74.9(2)
C5 Ti1 N6 C9 69.0(2)
N2 Ti1 N6 C12 140.7(5)
N1 Ti1 N6 C12 40.1(5)
N3 Ti1 N6 C12 -80.7(5)
N4 Ti1 N6 C12 -137.7(5)
N5 Ti1 N6 C12 -53.6(5)
C9 Ti1 N6 C12 -128.5(6)
C5 Ti1 N6 C12 -59.5(5)
C8 N5 C5 N3 167.3(3)
Ti1 N5 C5 N3 9.0(3)
C8 N5 C5 C6 -4.9(5)
Ti1 N5 C5 C6 -163.2(3)
C8 N5 C5 Ti1 158.3(3)
C21 N3 C5 N5 171.3(3)
Ti1 N3 C5 N5 -9.9(3)
C21 N3 C5 C6 -18.0(6)
Ti1 N3 C5 C6 160.8(4)
C21 N3 C5 Ti1 -178.8(4)
N2 Ti1 C5 N5 166.9(2)
N1 Ti1 C5 N5 -84.4(2)
N3 Ti1 C5 N5 169.7(4)
N6 Ti1 C5 N5 11.9(3)
N4 Ti1 C5 N5 71.8(2)
C9 Ti1 C5 N5 42.2(2)
N2 Ti1 C5 N3 -2.8(3)
N1 Ti1 C5 N3 105.9(2)
N6 Ti1 C5 N3 -157.8(2)
N4 Ti1 C5 N3 -97.9(2)
N5 Ti1 C5 N3 -169.7(4)
C9 Ti1 C5 N3 -127.5(2)
N2 Ti1 C5 C6 -112.8(12)
N1 Ti1 C5 C6 -4.1(12)
N3 Ti1 C5 C6 -110.0(13)
N6 Ti1 C5 C6 92.2(12)
N4 Ti1 C5 C6 152.1(12)
N5 Ti1 C5 C6 80.3(12)
C9 Ti1 C5 C6 122.4(12)
N5 C5 C6 C7 -11.4(5)
N3 C5 C6 C7 177.9(4)
Ti1 C5 C6 C7 -84.1(12)
C5 C6 C7 C8 21.6(4)
C5 N5 C8 C7 19.2(4)
Ti1 N5 C8 C7 147.7(4)
C6 C7 C8 N5 -25.3(4)
C13 N4 C9 N6 -177.9(3)
Ti1 N4 C9 N6 -14.5(3)
C13 N4 C9 C10 -6.0(6)
Ti1 N4 C9 C10 157.5(4)
C13 N4 C9 Ti1 -163.5(4)
C12 N6 C9 N4 165.9(3)
Ti1 N6 C9 N4 15.2(3)
C12 N6 C9 C10 -7.7(4)
Ti1 N6 C9 C10 -158.4(3)
C12 N6 C9 Ti1 150.7(3)
N2 Ti1 C9 N4 -64.9(2)
N1 Ti1 C9 N4 -177.7(2)
N3 Ti1 C9 N4 44.4(3)
N6 Ti1 C9 N4 -164.0(4)
N5 Ti1 C9 N4 93.4(2)
C5 Ti1 C9 N4 73.6(2)
N2 Ti1 C9 N6 99.1(2)
N1 Ti1 C9 N6 -13.7(3)
N3 Ti1 C9 N6 -151.6(2)
N4 Ti1 C9 N6 164.0(4)
N5 Ti1 C9 N6 -102.6(2)
C5 Ti1 C9 N6 -122.4(2)
N2 Ti1 C9 C10 162.8(8)
N1 Ti1 C9 C10 50.0(8)
N3 Ti1 C9 C10 -88.0(8)
N6 Ti1 C9 C10 63.6(8)
N4 Ti1 C9 C10 -132.4(9)
N5 Ti1 C9 C10 -39.0(8)
C5 Ti1 C9 C10 -58.8(8)
N4 C9 C10 C11 -155.3(5)
N6 C9 C10 C11 16.7(5)
Ti1 C9 C10 C11 -36.5(9)
C9 C10 C11 C12 -18.3(5)
C9 N6 C12 C11 -4.4(5)
Ti1 N6 C12 C11 119.7(5)
C10 C11 C12 N6 14.8(5)
C9 N4 C13 C14 140.7(4)
Ti1 N4 C13 C14 -9.6(6)
C9 N4 C13 C18 -41.0(5)
Ti1 N4 C13 C18 168.7(3)
C18 C13 C14 C15 4.1(6)
N4 C13 C14 C15 -177.6(4)
C13 C14 C15 C16 -1.5(6)
C13 C14 C15 C19 178.9(4)
C14 C15 C16 C17 -2.2(6)
C19 C15 C16 C17 177.3(4)
C15 C16 C17 C18 3.3(6)
C15 C16 C17 C20 -176.4(4)
C16 C17 C18 C13 -0.6(6)
C20 C17 C18 C13 179.0(4)
C14 C13 C18 C17 -3.0(6)
N4 C13 C18 C17 178.8(4)
C5 N3 C21 C26 -41.4(5)
Ti1 N3 C21 C26 140.6(4)
C5 N3 C21 C22 142.1(4)
Ti1 N3 C21 C22 -36.0(5)
C26 C21 C22 C23 1.7(5)
N3 C21 C22 C23 178.4(3)
C21 C22 C23 C24 -0.7(5)
C21 C22 C23 C27 179.3(4)
C22 C23 C24 C25 -1.3(6)
C27 C23 C24 C25 178.7(4)
C23 C24 C25 C26 2.2(6)
C23 C24 C25 C28 -177.0(4)
C24 C25 C26 C21 -1.2(6)
C28 C25 C26 C21 178.0(4)
C22 C21 C26 C25 -0.7(5)
N3 C21 C26 C25 -177.2(3)
